data_4124155
loop_
_publ_author_name
'Zhao, Da'
'Zhang, Jiji'
'Xie, Zuowei'

_publ_section_title
;
 Dearomative [2 + 2] Cycloaddition and Formal C-H Insertion Reaction of
 o-Carboryne with Indoles: Synthesis of Carborane-Functionalized
 Heterocycles.
;
_journal_issue 29
_journal_name_full 'Journal of the American Chemical Society'
_journal_page_first 9423
_journal_page_last 9428
_journal_paper_doi 10.1021/jacs.5b05426
_journal_volume 137
_journal_year 2015
_chemical_formula_sum 'C19 H29 B10 N Si'
_chemical_formula_weight 407.62
_chemical_name_systematic
; 
 ? 
;
_space_group_IT_number 14
_symmetry_cell_setting monoclinic
_symmetry_space_group_name_Hall '-P 2yn'
_symmetry_space_group_name_H-M 'P 1 21/n 1'
_atom_sites_solution_hydrogens geom
_atom_sites_solution_primary direct
_atom_sites_solution_secondary difmap
_audit_creation_method SHELXL-97
_cell_angle_alpha 90.00
_cell_angle_beta 95.704(2)
_cell_angle_gamma 90.00
_cell_formula_units_Z 4
_cell_length_a 10.8368(8)
_cell_length_b 10.2916(8)
_cell_length_c 21.5505(15)
_cell_measurement_reflns_used 146
_cell_measurement_temperature 296(2)
_cell_measurement_theta_max 15
_cell_measurement_theta_min 15
_cell_volume 2391.6(3)
_computing_cell_refinement 'BRUKER KAPPA APEXII DUO DIFFRACTOMETER'
_computing_data_collection 'BRUKER KAPPA APEXII DUO DIFFRACTOMETER'
_computing_data_reduction 'BRUKER KAPPA APEXII DUO DIFFRACTOMETER'
_computing_molecular_graphics 'SIEMENS SHELXTL'
_computing_publication_material 'SIEMENS SHELXTL'
_computing_structure_refinement 'SHELXL-97 (Sheldrick, 2008)'
_computing_structure_solution 'SHELXS-97 (Sheldrick, 2008)'
_diffrn_ambient_temperature 296(2)
_diffrn_measured_fraction_theta_full 0.997
_diffrn_measured_fraction_theta_max 0.997
_diffrn_measurement_device_type 'BRUKER KAPPA APEXII DUO DIFFRACTOMETER'
_diffrn_measurement_method 'PHI & OMEGA SCAN'
_diffrn_radiation_monochromator graphite
_diffrn_radiation_source 'fine-focus sealed tube'
_diffrn_radiation_type MoK\a
_diffrn_radiation_wavelength 0.71073
_diffrn_reflns_av_R_equivalents 0.0376
_diffrn_reflns_av_sigmaI/netI 0.0293
_diffrn_reflns_limit_h_max 13
_diffrn_reflns_limit_h_min -12
_diffrn_reflns_limit_k_max 11
_diffrn_reflns_limit_k_min -12
_diffrn_reflns_limit_l_max 16
_diffrn_reflns_limit_l_min -25
_diffrn_reflns_number 21848
_diffrn_reflns_theta_full 25.25
_diffrn_reflns_theta_max 25.25
_diffrn_reflns_theta_min 1.90
_exptl_absorpt_coefficient_mu 0.106
_exptl_absorpt_correction_T_max 0.7456
_exptl_absorpt_correction_T_min 0.6479
_exptl_absorpt_correction_type multi-scan
_exptl_crystal_colour colourless
_exptl_crystal_density_diffrn 1.132
_exptl_crystal_density_method 'not measured'
_exptl_crystal_description block
_exptl_crystal_F_000 856
_exptl_crystal_size_max 0.50
_exptl_crystal_size_mid 0.40
_exptl_crystal_size_min 0.30
_refine_diff_density_max 0.300
_refine_diff_density_min -0.201
_refine_diff_density_rms 0.035
_refine_ls_extinction_method none
_refine_ls_goodness_of_fit_ref 1.075
_refine_ls_hydrogen_treatment riding
_refine_ls_matrix_type full
_refine_ls_number_parameters 280
_refine_ls_number_reflns 4304
_refine_ls_number_restraints 0
_refine_ls_restrained_S_all 1.075
_refine_ls_R_factor_all 0.0577
_refine_ls_R_factor_gt 0.0428
_refine_ls_shift/su_max 0.001
_refine_ls_shift/su_mean 0.000
_refine_ls_structure_factor_coef Fsqd
_refine_ls_weighting_details 'calc w=1/[\s^2^(Fo^2^)+(0.0664P)^2^+0.5261P] where P=(Fo^2^+2Fc^2^)/3'
_refine_ls_weighting_scheme calc
_refine_ls_wR_factor_gt 0.1143
_refine_ls_wR_factor_ref 0.1240
_reflns_number_gt 3419
_reflns_number_total 4304
_reflns_threshold_expression >2sigma(I)
_cod_data_source_file ja5b05426_si_001.cif
_cod_data_source_block 4ab
_cod_depositor_comments
;
The following automatic conversions were performed:

'_symmetry_cell_setting' value 'Monoclinic' changed to 'monoclinic'
according to
/usr/data/users/saulius/crontab/automatic-downloads/rss-feeds/ACS/lib/dictionaries/cif_core.dic
dictionary named 'cif_core.dic' version 2.4.2 from 2011-04-26.

Automatic conversion script
Id: cif_fix_values 3271 2015-04-21 07:52:19Z andrius 

 Adding full bibliography for 4124154--4124166.cif.
;
_cod_original_sg_symbol_H-M P2(1)/n
_cod_database_code 4124155

loop_
_symmetry_equiv_pos_as_xyz
'x, y, z'
'-x+1/2, y+1/2, -z+1/2'
'-x, -y, -z'
'x-1/2, -y-1/2, z-1/2'

loop_
_atom_site_label
_atom_site_type_symbol
_atom_site_fract_x
_atom_site_fract_y
_atom_site_fract_z
_atom_site_U_iso_or_equiv
_atom_site_adp_type
_atom_site_occupancy
_atom_site_symmetry_multiplicity
_atom_site_calc_flag
_atom_site_refinement_flags
N1 N 0.73532(12) 0.89565(13) 0.10693(6) 0.0315(3) Uani 1 1 d .
Si1 Si 0.60404(5) 0.80640(5) 0.12529(3) 0.04134(17) Uani 1 1 d .
C1 C 0.94554(14) 0.78934(15) 0.14669(7) 0.0274(3) Uani 1 1 d .
C2 C 1.02867(14) 0.91918(16) 0.14134(7) 0.0296(4) Uani 1 1 d .
C11 C 0.85251(14) 0.84189(16) 0.08976(7) 0.0285(4) Uani 1 1 d .
C12 C 0.83157(15) 0.75995(16) 0.03119(7) 0.0315(4) Uani 1 1 d .
C13 C 0.86171(17) 0.63028(18) 0.02689(8) 0.0401(4) Uani 1 1 d .
H13A H 0.9007 0.5877 0.0615 0.048 Uiso 1 1 calc R
C14 C 0.8345(2) 0.5627(2) -0.02851(9) 0.0517(5) Uani 1 1 d .
H14A H 0.8546 0.4750 -0.0305 0.062 Uiso 1 1 calc R
C15 C 0.7783(2) 0.6239(2) -0.08016(9) 0.0578(6) Uani 1 1 d .
H15A H 0.7598 0.5781 -0.1171 0.069 Uiso 1 1 calc R
C16 C 0.7495(2) 0.7539(2) -0.07703(9) 0.0597(6) Uani 1 1 d .
H16A H 0.7125 0.7964 -0.1122 0.072 Uiso 1 1 calc R
C17 C 0.77531(19) 0.82128(19) -0.02204(8) 0.0469(5) Uani 1 1 d .
H17A H 0.7549 0.9089 -0.0204 0.056 Uiso 1 1 calc R
C18 C 0.6405(2) 0.6304(2) 0.12726(13) 0.0665(7) Uani 1 1 d .
H18A H 0.7074 0.6139 0.1589 0.100 Uiso 1 1 calc R
H18B H 0.6644 0.6038 0.0875 0.100 Uiso 1 1 calc R
H18C H 0.5686 0.5822 0.1364 0.100 Uiso 1 1 calc R
C19 C 0.4747(2) 0.8360(3) 0.06367(12) 0.0743(7) Uani 1 1 d .
H19A H 0.4989 0.8083 0.0241 0.111 Uiso 1 1 calc R
H19B H 0.4555 0.9271 0.0620 0.111 Uiso 1 1 calc R
H19C H 0.4030 0.7880 0.0731 0.111 Uiso 1 1 calc R
C20 C 0.5657(2) 0.8569(2) 0.20384(11) 0.0645(6) Uani 1 1 d .
H20A H 0.6350 0.8394 0.2340 0.097 Uiso 1 1 calc R
H20B H 0.4947 0.8092 0.2145 0.097 Uiso 1 1 calc R
H20C H 0.5476 0.9482 0.2036 0.097 Uiso 1 1 calc R
C21 C 0.74081(16) 1.03216(17) 0.10464(8) 0.0352(4) Uani 1 1 d .
C22 C 0.6472(2) 1.12034(19) 0.11314(9) 0.0492(5) Uani 1 1 d .
H22A H 0.5690 1.0920 0.1214 0.059 Uiso 1 1 calc R
C23 C 0.6729(2) 1.2516(2) 0.10898(11) 0.0640(7) Uani 1 1 d .
H23A H 0.6109 1.3115 0.1149 0.077 Uiso 1 1 calc R
C24 C 0.7870(3) 1.2957(2) 0.09644(12) 0.0699(7) Uani 1 1 d .
H24A H 0.8011 1.3846 0.0935 0.084 Uiso 1 1 calc R
C25 C 0.8814(2) 1.20917(18) 0.08811(10) 0.0546(5) Uani 1 1 d .
H25A H 0.9594 1.2386 0.0799 0.065 Uiso 1 1 calc R
C26 C 0.85715(16) 1.07789(17) 0.09222(8) 0.0359(4) Uani 1 1 d .
C27 C 0.94016(15) 0.96524(16) 0.08486(7) 0.0310(4) Uani 1 1 d .
H27A H 0.9797 0.9678 0.0459 0.037 Uiso 1 1 calc R
B3 B 0.94398(18) 0.90783(19) 0.20487(8) 0.0325(4) Uani 1 1 d .
H3 H 0.8636 0.9681 0.2135 0.039 Uiso 1 1 calc R
B4 B 0.94816(18) 0.7397(2) 0.22294(9) 0.0352(4) Uani 1 1 d .
H4 H 0.8706 0.6909 0.2427 0.042 Uiso 1 1 calc R
B5 B 1.03689(18) 0.6574(2) 0.16975(9) 0.0354(4) Uani 1 1 d .
H5 H 1.0160 0.5562 0.1560 0.042 Uiso 1 1 calc R
B6 B 1.08762(18) 0.77402(19) 0.11705(9) 0.0331(4) Uani 1 1 d .
H6 H 1.1000 0.7481 0.0685 0.040 Uiso 1 1 calc R
B7 B 1.09610(18) 0.9735(2) 0.21122(9) 0.0377(5) Uani 1 1 d .
H7 H 1.1141 1.0760 0.2233 0.045 Uiso 1 1 calc R
B8 B 1.04974(19) 0.8553(2) 0.26519(9) 0.0398(5) Uani 1 1 d .
H8 H 1.0393 0.8808 0.3140 0.048 Uiso 1 1 calc R
B9 B 1.1074(2) 0.7015(2) 0.24473(10) 0.0401(5) Uani 1 1 d .
H9 H 1.1342 0.6274 0.2804 0.048 Uiso 1 1 calc R
B10 B 1.19158(19) 0.7223(2) 0.17839(10) 0.0392(5) Uani 1 1 d .
H10 H 1.2724 0.6620 0.1707 0.047 Uiso 1 1 calc R
B11 B 1.18374(17) 0.8914(2) 0.15771(9) 0.0379(5) Uani 1 1 d .
H11 H 1.2576 0.9419 0.1358 0.045 Uiso 1 1 calc R
B12 B 1.1986(2) 0.8447(2) 0.23737(10) 0.0430(5) Uani 1 1 d .
H12 H 1.2842 0.8632 0.2679 0.052 Uiso 1 1 calc R

loop_
_atom_site_aniso_label
_atom_site_aniso_U_11
_atom_site_aniso_U_22
_atom_site_aniso_U_33
_atom_site_aniso_U_23
_atom_site_aniso_U_13
_atom_site_aniso_U_12
N1 0.0316(7) 0.0275(7) 0.0356(7) -0.0001(6) 0.0047(6) 0.0042(6)
Si1 0.0336(3) 0.0421(3) 0.0496(3) -0.0006(2) 0.0100(2) -0.0008(2)
C1 0.0311(8) 0.0252(8) 0.0262(8) 0.0003(6) 0.0048(6) -0.0001(6)
C2 0.0314(8) 0.0274(8) 0.0307(8) -0.0010(7) 0.0067(6) -0.0026(7)
C11 0.0315(8) 0.0278(9) 0.0264(8) 0.0026(6) 0.0031(6) 0.0034(6)
C12 0.0338(9) 0.0326(9) 0.0279(8) -0.0006(7) 0.0027(7) 0.0028(7)
C13 0.0487(11) 0.0355(10) 0.0345(9) -0.0021(8) -0.0038(8) 0.0046(8)
C14 0.0670(13) 0.0395(11) 0.0470(11) -0.0144(9) -0.0016(10) 0.0059(9)
C15 0.0726(15) 0.0627(14) 0.0361(11) -0.0179(10) -0.0049(10) 0.0014(12)
C16 0.0808(16) 0.0611(14) 0.0330(11) -0.0015(10) -0.0146(10) 0.0111(12)
C17 0.0603(12) 0.0424(11) 0.0357(10) -0.0010(8) -0.0061(9) 0.0100(9)
C18 0.0631(14) 0.0447(13) 0.0956(19) -0.0003(12) 0.0275(13) -0.0109(11)
C19 0.0420(12) 0.103(2) 0.0766(17) -0.0030(15) -0.0023(11) -0.0018(12)
C20 0.0672(15) 0.0683(15) 0.0628(14) 0.0017(12) 0.0298(12) -0.0006(12)
C21 0.0431(10) 0.0300(9) 0.0324(9) 0.0024(7) 0.0037(7) 0.0067(7)
C22 0.0553(12) 0.0416(11) 0.0532(12) 0.0055(9) 0.0169(9) 0.0142(9)
C23 0.0843(17) 0.0384(12) 0.0736(15) 0.0057(11) 0.0283(13) 0.0262(11)
C24 0.0968(19) 0.0271(11) 0.0903(18) 0.0082(11) 0.0305(15) 0.0095(11)
C25 0.0696(14) 0.0322(11) 0.0645(14) 0.0074(9) 0.0198(11) -0.0018(10)
C26 0.0455(10) 0.0293(9) 0.0335(9) 0.0045(7) 0.0064(7) 0.0033(7)
C27 0.0369(9) 0.0293(9) 0.0275(8) 0.0035(7) 0.0067(7) 0.0001(7)
B3 0.0372(10) 0.0340(10) 0.0270(9) -0.0038(8) 0.0060(8) -0.0011(8)
B4 0.0373(11) 0.0408(11) 0.0275(10) 0.0062(8) 0.0035(8) 0.0006(9)
B5 0.0391(11) 0.0323(10) 0.0343(10) 0.0033(8) 0.0012(8) 0.0065(8)
B6 0.0324(10) 0.0338(11) 0.0340(10) -0.0020(8) 0.0065(8) 0.0043(8)
B7 0.0379(11) 0.0395(11) 0.0355(11) -0.0080(9) 0.0016(8) -0.0050(9)
B8 0.0391(11) 0.0507(13) 0.0291(10) -0.0028(9) 0.0009(8) -0.0012(9)
B9 0.0406(11) 0.0459(13) 0.0326(10) 0.0062(9) -0.0026(8) 0.0040(9)
B10 0.0348(11) 0.0425(12) 0.0397(11) 0.0000(9) -0.0001(8) 0.0061(9)
B11 0.0288(10) 0.0449(12) 0.0402(11) -0.0035(9) 0.0046(8) -0.0028(8)
B12 0.0369(11) 0.0537(14) 0.0373(11) -0.0035(10) -0.0019(9) -0.0010(10)

loop_
_atom_type_symbol
_atom_type_description
_atom_type_scat_dispersion_real
_atom_type_scat_dispersion_imag
_atom_type_scat_source
C C 0.0033 0.0016 'International Tables Vol C Tables 4.2.6.8 and 6.1.1.4'
H H 0.0000 0.0000 'International Tables Vol C Tables 4.2.6.8 and 6.1.1.4'
B B 0.0013 0.0007 'International Tables Vol C Tables 4.2.6.8 and 6.1.1.4'
N N 0.0061 0.0033 'International Tables Vol C Tables 4.2.6.8 and 6.1.1.4'
Si Si 0.0817 0.0704 'International Tables Vol C Tables 4.2.6.8 and 6.1.1.4'

loop_
_geom_angle_atom_site_label_1
_geom_angle_atom_site_label_2
_geom_angle_atom_site_label_3
_geom_angle
C21 N1 C11 109.10(13)
C21 N1 Si1 124.28(11)
C11 N1 Si1 126.58(11)
N1 Si1 C18 109.74(8)
N1 Si1 C20 108.43(9)
C18 Si1 C20 108.61(11)
N1 Si1 C19 108.71(10)
C18 Si1 C19 108.71(12)
C20 Si1 C19 112.62(12)
C11 C1 C2 88.81(11)
C11 C1 B4 141.43(13)
C2 C1 B4 110.89(12)
C11 C1 B5 141.80(13)
C2 C1 B5 111.24(13)
B4 C1 B5 62.34(11)
C11 C1 B6 105.25(12)
C2 C1 B6 61.86(10)
B4 C1 B6 113.26(13)
B5 C1 B6 61.87(11)
C11 C1 B3 105.26(12)
C2 C1 B3 61.44(10)
B4 C1 B3 61.50(11)
B5 C1 B3 112.86(13)
B6 C1 B3 113.57(12)
C27 C2 C1 90.17(12)
C27 C2 B7 140.68(14)
C1 C2 B7 113.61(13)
C27 C2 B11 137.27(13)
C1 C2 B11 112.93(13)
B7 C2 B11 62.92(11)
C27 C2 B3 107.92(12)
C1 C2 B3 62.94(10)
B7 C2 B3 62.34(11)
B11 C2 B3 114.52(13)
C27 C2 B6 104.22(12)
C1 C2 B6 62.20(10)
B7 C2 B6 114.41(13)
B11 C2 B6 62.04(11)
B3 C2 B6 115.08(13)
N1 C11 C12 111.00(13)
N1 C11 C27 104.64(12)
C12 C11 C27 115.36(13)
N1 C11 C1 115.40(12)
C12 C11 C1 118.71(13)
C27 C11 C1 89.19(11)
C13 C12 C17 118.01(16)
C13 C12 C11 125.25(15)
C17 C12 C11 116.73(15)
C12 C13 C14 120.74(17)
C15 C14 C13 120.54(19)
C14 C15 C16 119.50(18)
C15 C16 C17 120.24(19)
C16 C17 C12 120.95(19)
C22 C21 C26 119.41(17)
C22 C21 N1 127.93(17)
C26 C21 N1 112.66(15)
C23 C22 C21 118.4(2)
C24 C23 C22 121.92(19)
C23 C24 C25 120.4(2)
C26 C25 C24 118.3(2)
C25 C26 C21 121.57(17)
C25 C26 C27 129.44(17)
C21 C26 C27 108.98(15)
C26 C27 C2 119.32(14)
C26 C27 C11 104.07(13)
C2 C27 C11 91.76(12)
C2 B3 B8 104.60(13)
C2 B3 C1 55.62(9)
B8 B3 C1 105.51(14)
C2 B3 B4 103.66(13)
B8 B3 B4 61.97(12)
C1 B3 B4 58.37(10)
C2 B3 B7 58.15(10)
B8 B3 B7 61.35(12)
C1 B3 B7 104.21(12)
B4 B3 B7 110.58(14)
C1 B4 B3 60.14(10)
C1 B4 B5 58.99(10)
B3 B4 B5 109.03(13)
C1 B4 B9 103.91(13)
B3 B4 B9 105.97(14)
B5 B4 B9 59.71(11)
C1 B4 B8 103.74(13)
B3 B4 B8 57.88(11)
B5 B4 B8 107.26(14)
B9 B4 B8 59.18(12)
C1 B5 B9 104.10(14)
C1 B5 B6 59.28(10)
B9 B5 B6 106.05(15)
C1 B5 B4 58.67(10)
B9 B5 B4 60.28(11)
B6 B5 B4 108.14(14)
C1 B5 B10 103.88(13)
B9 B5 B10 59.88(12)
B6 B5 B10 58.01(11)
B4 B5 B10 108.31(14)
C2 B6 C1 55.94(9)
C2 B6 B10 105.45(14)
C1 B6 B10 106.32(13)
C2 B6 B11 58.43(10)
C1 B6 B11 104.86(13)
B10 B6 B11 61.69(12)
C2 B6 B5 104.09(12)
C1 B6 B5 58.85(10)
B10 B6 B5 61.58(11)
B11 B6 B5 110.43(14)
C2 B7 B3 59.51(10)
C2 B7 B11 58.68(10)
B3 B7 B11 108.72(14)
C2 B7 B12 103.56(14)
B3 B7 B12 106.61(15)
B11 B7 B12 59.74(12)
C2 B7 B8 103.20(13)
B3 B7 B8 58.16(11)
B11 B7 B8 107.52(15)
B12 B7 B8 59.72(12)
B3 B8 B9 108.38(14)
B3 B8 B12 108.70(14)
B9 B8 B12 60.52(12)
B3 B8 B7 60.49(11)
B9 B8 B7 108.45(14)
B12 B8 B7 59.99(12)
B3 B8 B4 60.15(11)
B9 B8 B4 59.89(12)
B12 B8 B4 108.51(14)
B7 B8 B4 108.48(14)
B8 B9 B5 108.89(14)
B8 B9 B10 108.23(15)
B5 B9 B10 60.63(11)
B8 B9 B4 60.93(12)
B5 B9 B4 60.01(11)
B10 B9 B4 108.69(14)
B8 B9 B12 59.89(12)
B5 B9 B12 108.72(14)
B10 B9 B12 59.95(12)
B4 B9 B12 108.83(15)
B6 B10 B9 107.63(14)
B6 B10 B12 107.74(15)
B9 B10 B12 60.21(12)
B6 B10 B11 60.15(11)
B9 B10 B11 107.46(14)
B12 B10 B11 59.39(12)
B6 B10 B5 60.41(11)
B9 B10 B5 59.48(11)
B12 B10 B5 108.01(14)
B11 B10 B5 108.30(14)
C2 B11 B6 59.53(10)
C2 B11 B12 103.76(13)
B6 B11 B12 106.65(14)
C2 B11 B7 58.40(10)
B6 B11 B7 108.63(13)
B12 B11 B7 60.28(12)
C2 B11 B10 103.59(13)
B6 B11 B10 58.16(11)
B12 B11 B10 60.02(12)
B7 B11 B10 108.33(14)
B11 B12 B8 108.15(14)
B11 B12 B7 59.98(12)
B8 B12 B7 60.28(12)
B11 B12 B10 60.59(12)
B8 B12 B10 107.90(15)
B7 B12 B10 108.55(15)
B11 B12 B9 108.11(15)
B8 B12 B9 59.59(12)
B7 B12 B9 107.94(15)
B10 B12 B9 59.84(12)

loop_
_geom_bond_atom_site_label_1
_geom_bond_atom_site_label_2
_geom_bond_distance
N1 C21 1.407(2)
N1 C11 1.466(2)
N1 Si1 1.7710(14)
Si1 C18 1.854(2)
Si1 C20 1.857(2)
Si1 C19 1.857(2)
C1 C11 1.603(2)
C1 C2 1.622(2)
C1 B4 1.718(2)
C1 B5 1.724(2)
C1 B6 1.732(2)
C1 B3 1.750(2)
C2 C27 1.547(2)
C2 B7 1.702(3)
C2 B11 1.707(2)
C2 B3 1.726(2)
C2 B6 1.726(2)
C11 C12 1.516(2)
C11 C27 1.595(2)
C12 C13 1.379(2)
C12 C17 1.395(2)
C13 C14 1.388(3)
C14 C15 1.368(3)
C15 C16 1.377(3)
C16 C17 1.377(3)
C21 C22 1.387(2)
C21 C26 1.396(2)
C22 C23 1.384(3)
C23 C24 1.369(3)
C24 C25 1.382(3)
C25 C26 1.381(3)
C26 C27 1.485(2)
B3 B8 1.732(3)
B3 B4 1.774(3)
B3 B7 1.774(3)
B4 B5 1.782(3)
B4 B9 1.787(3)
B4 B8 1.805(3)
B5 B9 1.776(3)
B5 B6 1.777(3)
B5 B10 1.797(3)
B6 B10 1.733(3)
B6 B11 1.769(3)
B7 B11 1.779(3)
B7 B12 1.784(3)
B7 B8 1.789(3)
B8 B9 1.774(3)
B8 B12 1.779(3)
B9 B10 1.784(3)
B9 B12 1.790(3)
B10 B12 1.786(3)
B10 B11 1.796(3)
B11 B12 1.774(3)
